data_4063093
_journal_name_full Organometallics
_journal_year 2004
_chemical_formula_sum 'C59 H58 Er2 O2 S2'
_chemical_formula_weight 1197.69
_space_group_IT_number 2
_symmetry_cell_setting triclinic
_symmetry_space_group_name_Hall '-P 1'
_symmetry_space_group_name_H-M 'P -1'
_cell_angle_alpha 74.961(4)
_cell_angle_beta 76.028(4)
_cell_angle_gamma 67.442(4)
_cell_formula_units_Z 2
_cell_length_a 12.001(4)
_cell_length_b 12.354(4)
_cell_length_c 19.149(6)
_cell_measurement_temperature 298(2)
_cell_volume 2499.9(13)
_diffrn_ambient_temperature 298(2)
_exptl_crystal_density_diffrn 1.591
_cod_depositor_comments
;
The following automatic conversions were performed:
'_symmetry_cell_setting' value 'Triclinic' changed to 'triclinic'
according to '/home/saulius/struct/CIF-dictionaries/cif_core.dic'
dictionary named 'cif_core.dic' version 2.4.1 from 2010-06-29.

Automatic conversion script
Id: cif_fix_enum 1527 2010-12-29 10:47:43Z saulius 
;
_cod_database_code 4063093

loop_
_symmetry_equiv_pos_as_xyz
'x, y, z'
'-x, -y, -z'

loop_
_atom_site_label
_atom_site_type_symbol
_atom_site_fract_x
_atom_site_fract_y
_atom_site_fract_z
_atom_site_U_iso_or_equiv
_atom_site_adp_type
_atom_site_occupancy
_atom_site_symmetry_multiplicity
_atom_site_calc_flag
_atom_site_refinement_flags
_atom_site_disorder_assembly
_atom_site_disorder_group
Er1 Er 0.644624(16) 0.741347(17) 0.701539(10) 0.03318(6) Uani 1 1 d . . .
Er2 Er 0.357105(16) 0.659906(17) 0.794248(10) 0.03302(6) Uani 1 1 d . . .
O1 O 0.5716(2) 0.5848(2) 0.74328(14) 0.0315(6) Uani 1 1 d . . .
O2 O 0.4265(2) 0.8061(2) 0.71472(14) 0.0329(6) Uani 1 1 d . . .
S1 S 0.53987(10) 0.46424(10) 0.87079(6) 0.0394(3) Uani 1 1 d . . .
S2 S 0.48475(11) 0.97575(10) 0.72952(6) 0.0443(3) Uani 1 1 d . . .
C1 C 0.2200(6) 0.6737(5) 0.9246(3) 0.0663(16) Uani 1 1 d . . .
H1A H 0.1862 0.6128 0.9548 0.080 Uiso 1 1 calc R . .
C2 C 0.1605(5) 0.7706(6) 0.8799(3) 0.0687(16) Uani 1 1 d . . .
H2A H 0.0766 0.7901 0.8723 0.082 Uiso 1 1 calc R . .
C3 C 0.2239(7) 0.8461(5) 0.8557(3) 0.078(2) Uani 1 1 d . . .
H3A H 0.1930 0.9288 0.8299 0.094 Uiso 1 1 calc R . .
C4 C 0.3299(6) 0.7938(7) 0.8883(4) 0.088(2) Uani 1 1 d . . .
H4A H 0.3861 0.8333 0.8897 0.106 Uiso 1 1 calc R . .
C5 C 0.3224(6) 0.6869(6) 0.9322(3) 0.079(2) Uani 1 1 d . . .
H5A H 0.3755 0.6364 0.9684 0.095 Uiso 1 1 calc R . .
C6 C 0.2718(4) 0.4890(4) 0.7958(3) 0.0495(13) Uani 1 1 d . . .
H6A H 0.2672 0.4235 0.8370 0.059 Uiso 1 1 calc R . .
C7 C 0.1765(4) 0.5961(5) 0.7804(3) 0.0516(13) Uani 1 1 d . . .
H7A H 0.0941 0.6178 0.8089 0.062 Uiso 1 1 calc R . .
C8 C 0.2119(4) 0.6583(4) 0.7122(2) 0.0480(12) Uani 1 1 d . . .
H8A H 0.1580 0.7288 0.6841 0.058 Uiso 1 1 calc R . .
C9 C 0.3296(4) 0.5869(4) 0.6845(3) 0.0481(12) Uani 1 1 d . . .
H9A H 0.3711 0.6005 0.6339 0.058 Uiso 1 1 calc R . .
C10 C 0.3665(4) 0.4827(4) 0.7361(3) 0.0461(12) Uani 1 1 d . . .
H10A H 0.4385 0.4119 0.7281 0.055 Uiso 1 1 calc R . .
C11 C 0.6218(4) 0.4729(4) 0.7786(2) 0.0331(9) Uani 1 1 d . . .
C12 C 0.7133(4) 0.3820(4) 0.7523(2) 0.0347(10) Uani 1 1 d . . .
C13 C 0.7821(4) 0.2730(4) 0.8014(2) 0.0396(11) Uani 1 1 d . . .
C14 C 0.8209(4) 0.2818(4) 0.8618(2) 0.0511(12) Uani 1 1 d . . .
H14 H 0.8043 0.3566 0.8719 0.061 Uiso 1 1 calc R . .
C15 C 0.8839(5) 0.1808(5) 0.9071(3) 0.0686(16) Uani 1 1 d . . .
H15 H 0.9067 0.1884 0.9482 0.082 Uiso 1 1 calc R . .
C16 C 0.9132(5) 0.0698(5) 0.8922(3) 0.0740(17) Uani 1 1 d . . .
H16 H 0.9571 0.0023 0.9222 0.089 Uiso 1 1 calc R . .
C17 C 0.8766(5) 0.0592(5) 0.8320(3) 0.0684(16) Uani 1 1 d . . .
H17 H 0.8959 -0.0159 0.8215 0.082 Uiso 1 1 calc R . .
C18 C 0.8115(4) 0.1599(4) 0.7871(3) 0.0512(12) Uani 1 1 d . . .
H18 H 0.7871 0.1515 0.7468 0.061 Uiso 1 1 calc R . .
C19 C 0.7536(4) 0.3839(4) 0.6721(2) 0.0376(10) Uani 1 1 d . . .
C20 C 0.8764(4) 0.3359(4) 0.6431(2) 0.0500(12) Uani 1 1 d . . .
H20 H 0.9349 0.3058 0.6739 0.060 Uiso 1 1 calc R . .
C21 C 0.9127(5) 0.3323(5) 0.5698(3) 0.0620(14) Uani 1 1 d . . .
H21 H 0.9952 0.3004 0.5514 0.074 Uiso 1 1 calc R . .
C22 C 0.8270(5) 0.3759(4) 0.5232(3) 0.0589(14) Uani 1 1 d . . .
H22 H 0.8517 0.3728 0.4736 0.071 Uiso 1 1 calc R . .
C23 C 0.7056(5) 0.4236(4) 0.5505(3) 0.0533(13) Uani 1 1 d . . .
H23 H 0.6475 0.4529 0.5195 0.064 Uiso 1 1 calc R . .
C24 C 0.6698(4) 0.4282(4) 0.6240(2) 0.0455(11) Uani 1 1 d . . .
H24 H 0.5873 0.4619 0.6418 0.055 Uiso 1 1 calc R . .
C25 C 0.5184(4) 0.3204(4) 0.9009(2) 0.0532(13) Uani 1 1 d . . .
H25A H 0.4951 0.3006 0.8619 0.064 Uiso 1 1 calc R . .
H25B H 0.5938 0.2586 0.9136 0.064 Uiso 1 1 calc R . .
C26 C 0.4189(5) 0.3285(5) 0.9670(2) 0.0639(15) Uani 1 1 d . . .
H26A H 0.4405 0.3528 1.0041 0.096 Uiso 1 1 calc R . .
H26B H 0.4095 0.2520 0.9858 0.096 Uiso 1 1 calc R . .
H26C H 0.3433 0.3860 0.9531 0.096 Uiso 1 1 calc R . .
C27 C 0.6340(4) 0.7322(4) 0.5683(2) 0.0476(12) Uani 1 1 d . . .
H27A H 0.5805 0.6998 0.5553 0.057 Uiso 1 1 calc R . .
C28 C 0.7554(4) 0.6698(4) 0.5780(2) 0.0502(12) Uani 1 1 d . . .
H28A H 0.8005 0.5866 0.5727 0.060 Uiso 1 1 calc R . .
C29 C 0.8079(5) 0.7518(5) 0.5802(2) 0.0537(13) Uani 1 1 d . . .
H29A H 0.8952 0.7348 0.5784 0.064 Uiso 1 1 calc R . .
C30 C 0.7182(5) 0.8650(5) 0.5734(2) 0.0572(14) Uani 1 1 d . . .
H30A H 0.7321 0.9404 0.5669 0.069 Uiso 1 1 calc R . .
C31 C 0.6098(5) 0.8537(4) 0.5661(2) 0.0494(12) Uani 1 1 d . . .
H31A H 0.5364 0.9197 0.5523 0.059 Uiso 1 1 calc R . .
C32 C 0.8245(5) 0.6070(5) 0.7751(3) 0.0674(16) Uani 1 1 d . . .
H32A H 0.8745 0.5241 0.7712 0.081 Uiso 1 1 calc R . .
C33 C 0.8577(5) 0.7038(7) 0.7405(3) 0.078(2) Uani 1 1 d . . .
H33A H 0.9339 0.7020 0.7068 0.094 Uiso 1 1 calc R . .
C34 C 0.7751(6) 0.8016(5) 0.7701(3) 0.0712(18) Uani 1 1 d . . .
H34A H 0.7837 0.8801 0.7607 0.085 Uiso 1 1 calc R . .
C35 C 0.6925(5) 0.7622(5) 0.8256(3) 0.0590(14) Uani 1 1 d . . .
H35A H 0.6339 0.8075 0.8621 0.071 Uiso 1 1 calc R . .
C36 C 0.7247(5) 0.6420(5) 0.8279(3) 0.0541(14) Uani 1 1 d . . .
H36A H 0.6923 0.5877 0.8669 0.065 Uiso 1 1 calc R . .
C37 C 0.3813(4) 0.9263(4) 0.7023(2) 0.0328(9) Uani 1 1 d . . .
C38 C 0.2803(4) 1.0004(4) 0.6746(2) 0.0326(9) Uani 1 1 d . . .
C39 C 0.2129(4) 0.9587(4) 0.6378(2) 0.0376(10) Uani 1 1 d . . .
C40 C 0.0854(4) 1.0002(4) 0.6508(3) 0.0564(13) Uani 1 1 d . . .
H40 H 0.0434 1.0509 0.6842 0.068 Uiso 1 1 calc R . .
C41 C 0.0210(5) 0.9663(5) 0.6142(3) 0.0723(17) Uani 1 1 d . . .
H41 H -0.0639 0.9921 0.6242 0.087 Uiso 1 1 calc R . .
C42 C 0.0824(6) 0.8951(5) 0.5634(3) 0.0694(17) Uani 1 1 d . . .
H42 H 0.0390 0.8733 0.5384 0.083 Uiso 1 1 calc R . .
C43 C 0.2072(5) 0.8555(5) 0.5490(3) 0.0598(14) Uani 1 1 d . . .
H43 H 0.2488 0.8075 0.5141 0.072 Uiso 1 1 calc R . .
C44 C 0.2710(4) 0.8870(4) 0.5863(2) 0.0456(11) Uani 1 1 d . . .
H44 H 0.3560 0.8591 0.5764 0.055 Uiso 1 1 calc R . .
C45 C 0.2315(4) 1.1292(4) 0.6786(2) 0.0342(10) Uani 1 1 d . . .
C46 C 0.2201(4) 1.2152(4) 0.6153(2) 0.0436(11) Uani 1 1 d . . .
H46 H 0.2379 1.1920 0.5702 0.052 Uiso 1 1 calc R . .
C47 C 0.1828(5) 1.3343(4) 0.6180(3) 0.0570(14) Uani 1 1 d . . .
H47 H 0.1767 1.3905 0.5748 0.068 Uiso 1 1 calc R . .
C48 C 0.1544(5) 1.3713(4) 0.6837(3) 0.0609(14) Uani 1 1 d . . .
H48 H 0.1321 1.4516 0.6851 0.073 Uiso 1 1 calc R . .
C49 C 0.1593(5) 1.2881(5) 0.7471(3) 0.0582(14) Uani 1 1 d . . .
H49 H 0.1367 1.3123 0.7921 0.070 Uiso 1 1 calc R . .
C50 C 0.1976(4) 1.1684(4) 0.7445(2) 0.0484(12) Uani 1 1 d . . .
H50 H 0.2007 1.1130 0.7881 0.058 Uiso 1 1 calc R . .
C51 C 0.5023(5) 1.1051(4) 0.6621(3) 0.0654(15) Uani 1 1 d . . .
H51A H 0.5223 1.0869 0.6132 0.078 Uiso 1 1 calc R . .
H51B H 0.4259 1.1717 0.6648 0.078 Uiso 1 1 calc R . .
C52 C 0.5987(7) 1.1376(6) 0.6755(4) 0.120(3) Uani 1 1 d . . .
H52A H 0.5799 1.1531 0.7244 0.180 Uiso 1 1 calc R . .
H52B H 0.6047 1.2078 0.6410 0.180 Uiso 1 1 calc R . .
H52C H 0.6751 1.0732 0.6700 0.180 Uiso 1 1 calc R . .
C53 C 1.0742(9) 0.4148(13) 0.0503(6) 0.158(6) Uani 1 1 d D . .
C54 C 1.0107(10) 0.5301(14) 0.0620(6) 0.179(7) Uani 1 1 d D . .
C55 C 0.9385(9) 0.6163(11) 0.0171(7) 0.164(5) Uani 1 1 d D . .
C56 C 0.8798(17) 0.7273(14) 0.0262(12) 0.145(8) Uani 0.50 1 d PD . .
C57 C 0.515(2) -0.0266(13) 0.0651(12) 0.248(14) Uani 1 1 d D . .
C58 C 0.4019(12) -0.0014(10) 0.0472(9) 0.145(5) Uani 1 1 d D . .
C59 C 0.3650(15) 0.0261(17) -0.0174(12) 0.328(18) Uani 1 1 d D . .
C60 C 0.410(3) 0.058(2) -0.0902(9) 0.155(12) Uani 0.50 1 d PD . .

loop_
_atom_site_aniso_label
_atom_site_aniso_U_11
_atom_site_aniso_U_22
_atom_site_aniso_U_33
_atom_site_aniso_U_23
_atom_site_aniso_U_13
_atom_site_aniso_U_12
Er1 0.02987(11) 0.03514(12) 0.03355(11) -0.00439(9) -0.00286(9) -0.01269(9)
Er2 0.02809(11) 0.03010(11) 0.03790(12) -0.00555(9) -0.00125(9) -0.00968(9)
O1 0.0269(15) 0.0273(15) 0.0342(15) -0.0018(13) -0.0037(12) -0.0061(12)
O2 0.0320(15) 0.0275(16) 0.0378(16) -0.0038(13) -0.0042(13) -0.0110(13)
S1 0.0385(6) 0.0352(6) 0.0355(6) -0.0036(5) -0.0014(5) -0.0076(5)
S2 0.0438(7) 0.0385(7) 0.0566(7) -0.0102(6) -0.0151(6) -0.0153(5)
C1 0.076(4) 0.058(4) 0.051(3) -0.010(3) 0.020(3) -0.026(3)
C2 0.036(3) 0.074(4) 0.076(4) -0.030(3) 0.007(3) 0.004(3)
C3 0.104(5) 0.034(3) 0.062(4) -0.016(3) 0.038(4) -0.011(3)
C4 0.065(4) 0.124(6) 0.111(6) -0.092(5) 0.048(4) -0.062(4)
C5 0.068(4) 0.095(5) 0.051(4) -0.044(4) -0.014(3) 0.018(4)
C6 0.059(3) 0.046(3) 0.054(3) 0.008(2) -0.019(3) -0.035(3)
C7 0.037(3) 0.065(4) 0.061(3) -0.008(3) -0.009(2) -0.029(3)
C8 0.042(3) 0.053(3) 0.053(3) -0.001(3) -0.017(2) -0.021(2)
C9 0.052(3) 0.055(3) 0.046(3) -0.010(3) -0.006(2) -0.029(3)
C10 0.043(3) 0.038(3) 0.062(3) -0.014(2) -0.011(2) -0.015(2)
C11 0.034(2) 0.033(2) 0.034(2) -0.003(2) -0.0084(19) -0.0129(19)
C12 0.030(2) 0.031(2) 0.040(2) -0.008(2) -0.0048(19) -0.0067(18)
C13 0.033(2) 0.032(3) 0.042(3) -0.005(2) 0.000(2) -0.004(2)
C14 0.048(3) 0.040(3) 0.053(3) -0.009(2) -0.016(2) 0.003(2)
C15 0.064(4) 0.064(4) 0.057(3) -0.009(3) -0.021(3) 0.006(3)
C16 0.063(4) 0.060(4) 0.068(4) -0.001(3) -0.017(3) 0.011(3)
C17 0.070(4) 0.037(3) 0.077(4) -0.013(3) -0.005(3) 0.001(3)
C18 0.052(3) 0.038(3) 0.052(3) -0.007(2) -0.009(2) -0.005(2)
C19 0.039(2) 0.031(2) 0.040(2) -0.007(2) -0.003(2) -0.011(2)
C20 0.038(3) 0.050(3) 0.049(3) -0.008(2) -0.003(2) -0.005(2)
C21 0.055(3) 0.057(3) 0.054(3) -0.014(3) 0.009(3) -0.006(3)
C22 0.085(4) 0.044(3) 0.042(3) -0.015(2) 0.003(3) -0.019(3)
C23 0.063(4) 0.049(3) 0.050(3) -0.008(3) -0.014(3) -0.021(3)
C24 0.044(3) 0.040(3) 0.052(3) -0.011(2) -0.003(2) -0.015(2)
C25 0.054(3) 0.042(3) 0.053(3) 0.003(2) 0.002(2) -0.018(2)
C26 0.062(4) 0.069(4) 0.054(3) 0.003(3) 0.002(3) -0.030(3)
C27 0.057(3) 0.061(3) 0.031(2) -0.010(2) 0.000(2) -0.030(3)
C28 0.057(3) 0.046(3) 0.037(3) -0.015(2) 0.009(2) -0.013(3)
C29 0.050(3) 0.072(4) 0.040(3) -0.012(3) 0.010(2) -0.031(3)
C30 0.083(4) 0.056(4) 0.038(3) -0.007(3) 0.007(3) -0.042(3)
C31 0.062(3) 0.051(3) 0.025(2) 0.003(2) -0.003(2) -0.016(3)
C32 0.059(4) 0.071(4) 0.067(4) -0.011(3) -0.035(3) -0.002(3)
C33 0.040(3) 0.140(7) 0.061(4) -0.007(4) -0.015(3) -0.041(4)
C34 0.094(5) 0.062(4) 0.087(4) 0.017(3) -0.058(4) -0.052(4)
C35 0.059(4) 0.070(4) 0.055(3) -0.026(3) -0.024(3) -0.012(3)
C36 0.061(3) 0.060(4) 0.046(3) 0.010(3) -0.027(3) -0.029(3)
C37 0.037(2) 0.027(2) 0.035(2) -0.0088(19) -0.0008(19) -0.0142(19)
C38 0.033(2) 0.032(2) 0.030(2) -0.0041(19) -0.0029(18) -0.0104(19)
C39 0.039(3) 0.031(2) 0.040(2) 0.002(2) -0.013(2) -0.010(2)
C40 0.048(3) 0.048(3) 0.072(4) -0.015(3) -0.016(3) -0.008(2)
C41 0.050(3) 0.060(4) 0.110(5) -0.006(4) -0.037(3) -0.013(3)
C42 0.091(5) 0.053(4) 0.079(4) 0.008(3) -0.054(4) -0.030(3)
C43 0.084(4) 0.059(4) 0.049(3) -0.012(3) -0.017(3) -0.034(3)
C44 0.051(3) 0.045(3) 0.043(3) -0.008(2) -0.006(2) -0.019(2)
C45 0.030(2) 0.030(2) 0.038(2) -0.006(2) -0.0038(19) -0.0069(19)
C46 0.051(3) 0.033(3) 0.041(3) -0.004(2) -0.007(2) -0.009(2)
C47 0.072(4) 0.034(3) 0.058(3) 0.003(3) -0.018(3) -0.014(3)
C48 0.069(4) 0.031(3) 0.081(4) -0.015(3) -0.016(3) -0.010(3)
C49 0.068(4) 0.052(3) 0.056(3) -0.027(3) -0.004(3) -0.015(3)
C50 0.063(3) 0.037(3) 0.041(3) -0.008(2) -0.006(2) -0.014(2)
C51 0.063(4) 0.052(3) 0.090(4) 0.002(3) -0.015(3) -0.037(3)
C52 0.130(7) 0.099(6) 0.166(7) -0.008(5) -0.040(6) -0.079(5)
C53 0.075(7) 0.318(18) 0.082(7) 0.061(9) -0.034(6) -0.120(9)
C54 0.071(7) 0.314(19) 0.118(9) 0.097(12) -0.027(7) -0.110(9)
C55 0.077(7) 0.257(15) 0.149(10) 0.041(12) 0.002(7) -0.110(10)
C56 0.117(17) 0.129(16) 0.176(19) -0.028(17) 0.042(14) -0.068(14)
C57 0.43(3) 0.066(7) 0.28(2) -0.051(10) -0.23(3) -0.006(15)
C58 0.166(10) 0.089(7) 0.177(12) -0.075(9) 0.080(9) -0.074(8)
C59 0.45(3) 0.171(18) 0.37(4) -0.21(2) 0.19(3) -0.16(2)
C60 0.29(3) 0.15(2) 0.077(12) -0.065(13) 0.023(16) -0.13(3)

loop_
_geom_bond_atom_site_label_1
_geom_bond_atom_site_label_2
_geom_bond_distance
_geom_bond_site_symmetry_2
_geom_bond_publ_flag
Er1 O1 2.304(3) . ?
Er1 O2 2.395(3) . ?
Er1 C28 2.610(4) . ?
Er1 C27 2.618(4) . ?
Er1 C32 2.628(5) . ?
Er1 C36 2.638(4) . ?
Er1 C31 2.653(4) . ?
Er1 C29 2.664(4) . ?
Er1 C34 2.669(5) . ?
Er1 C35 2.670(4) . ?
Er1 C33 2.672(5) . ?
Er1 C30 2.678(4) . ?
Er1 S2 2.898(4) . ?
Er2 O2 2.322(2) . ?
Er2 O1 2.421(3) . ?
Er2 C8 2.620(4) . ?
Er2 C9 2.624(4) . ?
Er2 C3 2.628(5) . ?
Er2 C4 2.634(5) . ?
Er2 C2 2.636(5) . ?
Er2 C1 2.643(5) . ?
Er2 C10 2.658(4) . ?
Er2 C5 2.661(5) . ?
Er2 C7 2.662(4) . ?
Er2 C6 2.668(4) . ?
Er2 S1 2.906(4) . ?
O1 C11 1.343(4) . ?
O2 C37 1.347(4) . ?
S1 C11 1.799(4) . ?
S1 C25 1.818(4) . ?
S2 C37 1.803(4) . ?
S2 C51 1.823(5) . ?
C1 C2 1.335(7) . ?
C1 C5 1.346(7) . ?
C1 H1A 0.9800 . ?
C2 C3 1.346(7) . ?
C2 H2A 0.9800 . ?
C3 C4 1.403(8) . ?
C3 H3A 0.9800 . ?
C4 C5 1.392(8) . ?
C4 H4A 0.9800 . ?
C5 H5A 0.9800 . ?
C6 C7 1.395(6) . ?
C6 C10 1.399(6) . ?
C6 H6A 0.9800 . ?
C7 C8 1.392(6) . ?
C7 H7A 0.9800 . ?
C8 C9 1.407(6) . ?
C8 H8A 0.9800 . ?
C9 C10 1.394(6) . ?
C9 H9A 0.9800 . ?
C10 H10A 0.9800 . ?
C11 C12 1.342(5) . ?
C12 C19 1.491(5) . ?
C12 C13 1.498(5) . ?
C13 C18 1.388(6) . ?
C13 C14 1.389(6) . ?
C14 C15 1.383(6) . ?
C14 H14 0.9300 . ?
C15 C16 1.368(7) . ?
C15 H15 0.9300 . ?
C16 C17 1.379(7) . ?
C16 H16 0.9300 . ?
C17 C18 1.386(6) . ?
C17 H17 0.9300 . ?
C18 H18 0.9300 . ?
C19 C24 1.387(6) . ?
C19 C20 1.392(6) . ?
C20 C21 1.373(6) . ?
C20 H20 0.9300 . ?
C21 C22 1.383(7) . ?
C21 H21 0.9300 . ?
C22 C23 1.370(7) . ?
C22 H22 0.9300 . ?
C23 C24 1.379(6) . ?
C23 H23 0.9300 . ?
C24 H24 0.9300 . ?
C25 C26 1.511(6) . ?
C25 H25A 0.9700 . ?
C25 H25B 0.9700 . ?
C26 H26A 0.9600 . ?
C26 H26B 0.9600 . ?
C26 H26C 0.9600 . ?
C27 C28 1.395(6) . ?
C27 C31 1.407(6) . ?
C27 H27A 0.9800 . ?
C28 C29 1.397(6) . ?
C28 H28A 0.9800 . ?
C29 C30 1.397(7) . ?
C29 H29A 0.9800 . ?
C30 C31 1.402(6) . ?
C30 H30A 0.9800 . ?
C31 H31A 0.9800 . ?
C32 C33 1.361(8) . ?
C32 C36 1.374(7) . ?
C32 H32A 0.9800 . ?
C33 C34 1.389(8) . ?
C33 H33A 0.9800 . ?
C34 C35 1.394(7) . ?
C34 H34A 0.9800 . ?
C35 C36 1.375(7) . ?
C35 H35A 0.9800 . ?
C36 H36A 0.9800 . ?
C37 C38 1.340(5) . ?
C38 C39 1.482(5) . ?
C38 C45 1.485(5) . ?
C39 C44 1.375(6) . ?
C39 C40 1.395(6) . ?
C40 C41 1.389(6) . ?
C40 H40 0.9300 . ?
C41 C42 1.366(8) . ?
C41 H41 0.9300 . ?
C42 C43 1.367(7) . ?
C42 H42 0.9300 . ?
C43 C44 1.373(6) . ?
C43 H43 0.9300 . ?
C44 H44 0.9300 . ?
C45 C50 1.384(6) . ?
C45 C46 1.385(5) . ?
C46 C47 1.376(6) . ?
C46 H46 0.9300 . ?
C47 C48 1.370(6) . ?
C47 H47 0.9300 . ?
C48 C49 1.369(6) . ?
C48 H48 0.9300 . ?
C49 C50 1.380(6) . ?
C49 H49 0.9300 . ?
C50 H50 0.9300 . ?
C51 C52 1.456(7) . ?
C51 H51A 0.9700 . ?
C51 H51B 0.9700 . ?
C52 H52A 0.9600 . ?
C52 H52B 0.9600 . ?
C52 H52C 0.9600 . ?
C53 C54 1.382(14) . ?
C53 C55 1.494(15) 2_765 ?
C54 C55 1.342(11) . ?
C55 C56 1.315(14) . ?
C55 C53 1.494(15) 2_765 ?
C57 C60 1.02(3) 2_655 ?
C57 C58 1.383(15) . ?
C57 C59 1.50(3) 2_655 ?
C58 C59 1.333(15) . ?
C59 C60 1.380(15) . ?
C59 C57 1.50(3) 2_655 ?
C60 C57 1.02(3) 2_655 ?
